data_4336668
loop_
_publ_author_name
'Hyun Sun Ahn'
'Dong Woo Lee'
'Kang Min Ok'

_publ_section_title
;
 From an Open Framework to a Layered and a Hexagonal Tungsten Oxide
 Structure: Controlled Transformation Reactions of an Extended Solid-State
 Material, Cs3Ga7(SeO3)12 to Ga(OH)(SeO3) and KGa3(SeO4)2(OH)6
;
_journal_name_full 'Inorganic Chemistry'
_journal_page_first 12726
_journal_page_last 12730
_journal_paper_doi 10.1021/ic402274s
_journal_volume 52
_journal_year 2013
_chemical_formula_sum 'Ga3 H6 K O14 Se2'
_chemical_formula_weight 636.23
_chemical_name_systematic
;
 ?
;
_space_group_IT_number 166
_symmetry_cell_setting trigonal
_symmetry_space_group_name_Hall '-R 3 2"'
_symmetry_space_group_name_H-M 'R -3 m :H'
_atom_sites_solution_primary direct
_atom_sites_solution_secondary difmap
_cell_angle_alpha 90
_cell_angle_beta 90
_cell_angle_gamma 120
_cell_formula_units_Z 3
_cell_length_a 7.2476(10)
_cell_length_b 7.2476(10)
_cell_length_c 17.746(2)
_cell_measurement_temperature 298.0(2)
_cell_volume 807.27(18)
_computing_structure_refinement 'SHELXL-97 (Sheldrick, 1997)'
_diffrn_ambient_temperature 298.0(2)
_diffrn_measured_fraction_theta_full 0.993
_diffrn_measured_fraction_theta_max 0.993
_diffrn_measurement_device_type 'Bruker SMART Breeze'
_diffrn_measurement_method CCD
_diffrn_radiation_monochromator graphite
_diffrn_radiation_type MoK\a
_diffrn_radiation_wavelength 0.71073
_diffrn_reflns_av_R_equivalents 0.0929
_diffrn_reflns_av_unetI/netI 0.0294
_diffrn_reflns_limit_h_max 9
_diffrn_reflns_limit_h_min -9
_diffrn_reflns_limit_k_max 9
_diffrn_reflns_limit_k_min -9
_diffrn_reflns_limit_l_max 23
_diffrn_reflns_limit_l_min -22
_diffrn_reflns_number 3982
_diffrn_reflns_theta_full 28.31
_diffrn_reflns_theta_max 28.31
_diffrn_reflns_theta_min 3.44
_exptl_absorpt_coefficient_mu 14.689
_exptl_absorpt_correction_T_max 0.72
_exptl_absorpt_correction_T_min 0.54
_exptl_absorpt_correction_type empirical
_exptl_absorpt_process_details
; 
 SADABS(Blessing, 1995) 
;
_exptl_crystal_colour Colorless
_exptl_crystal_density_diffrn 3.926
_exptl_crystal_description 'trigonal Prism'
_exptl_crystal_F_000 894
_exptl_crystal_size_max 0.043
_exptl_crystal_size_mid 0.038
_exptl_crystal_size_min 0.022
_refine_diff_density_max 0.794
_refine_diff_density_min -1.155
_refine_diff_density_rms 0.185
_refine_ls_extinction_expression Fc^*^=kFc[1+0.001xFc^2^\l^3^/sin(2\q)]^-1/4^
_refine_ls_extinction_method SHELXL
_refine_ls_goodness_of_fit_ref 1.184
_refine_ls_matrix_type full
_refine_ls_number_parameters 29
_refine_ls_number_reflns 281
_refine_ls_number_restraints 0
_refine_ls_restrained_S_all 1.184
_refine_ls_R_factor_all 0.0245
_refine_ls_R_factor_gt 0.0223
_refine_ls_shift/su_max 0
_refine_ls_shift/su_mean 0
_refine_ls_structure_factor_coef Fsqd
_refine_ls_weighting_details 'calc w=1/[\s^2^(Fo^2^)+(0.0334P)^2^+0.0000P] where P=(Fo^2^+2Fc^2^)/3'
_refine_ls_weighting_scheme calc
_refine_ls_wR_factor_gt 0.059
_refine_ls_wR_factor_ref 0.0597
_reflns_number_gt 262
_reflns_number_total 281
_reflns_threshold_expression >2s\(I)
_cod_data_source_file ic402274s_si_002_3.cif
_cod_data_source_block KGa3(SeO4)2(OH)6
_cod_original_cell_volume 807.25(3)
_cod_original_sg_symbol_H-M 'R -3 m'
_cod_database_code 4336668

loop_
_symmetry_equiv_pos_as_xyz
'x, y, z'
'-y, x-y, z'
'-x+y, -x, z'
'y, x, -z'
'x-y, -y, -z'
'-x, -x+y, -z'
'x+2/3, y+1/3, z+1/3'
'-y+2/3, x-y+1/3, z+1/3'
'-x+y+2/3, -x+1/3, z+1/3'
'y+2/3, x+1/3, -z+1/3'
'x-y+2/3, -y+1/3, -z+1/3'
'-x+2/3, -x+y+1/3, -z+1/3'
'x+1/3, y+2/3, z+2/3'
'-y+1/3, x-y+2/3, z+2/3'
'-x+y+1/3, -x+2/3, z+2/3'
'y+1/3, x+2/3, -z+2/3'
'x-y+1/3, -y+2/3, -z+2/3'
'-x+1/3, -x+y+2/3, -z+2/3'
'-x, -y, -z'
'y, -x+y, -z'
'x-y, x, -z'
'-y, -x, z'
'-x+y, y, z'
'x, x-y, z'
'-x+2/3, -y+1/3, -z+1/3'
'y+2/3, -x+y+1/3, -z+1/3'
'x-y+2/3, x+1/3, -z+1/3'
'-y+2/3, -x+1/3, z+1/3'
'-x+y+2/3, y+1/3, z+1/3'
'x+2/3, x-y+1/3, z+1/3'
'-x+1/3, -y+2/3, -z+2/3'
'y+1/3, -x+y+2/3, -z+2/3'
'x-y+1/3, x+2/3, -z+2/3'
'-y+1/3, -x+2/3, z+2/3'
'-x+y+1/3, y+2/3, z+2/3'
'x+1/3, x-y+2/3, z+2/3'

loop_
_atom_site_label
_atom_site_type_symbol
_atom_site_fract_x
_atom_site_fract_y
_atom_site_fract_z
_atom_site_U_iso_or_equiv
_atom_site_adp_type
_atom_site_occupancy
_atom_site_symmetry_multiplicity
_atom_site_calc_flag
_atom_site_refinement_flags
Se1 Se 0.6667 0.3333 0.02416(4) 0.0072(2) Uani 1 6 d S
Ga1 Ga 0.8333 0.6667 0.1667 0.0080(2) Uani 1 4 d S
K1 K 1 1 0 0.0142(5) Uani 1 12 d S
O1 O 0.7896(2) 0.5793(4) 0.05652(16) 0.0121(6) Uani 1 2 d S
O2 O 0.5410(2) 0.4590(2) 0.19232(16) 0.0100(6) Uani 1 2 d S
O3 O 0.6667 0.3333 -0.0671(3) 0.0200(12) Uani 1 6 d S
H2 H 0.484(3) 0.516(3) 0.224(3) 0.014(13) Uiso 1 2 d S

loop_
_atom_site_aniso_label
_atom_site_aniso_U_11
_atom_site_aniso_U_22
_atom_site_aniso_U_33
_atom_site_aniso_U_23
_atom_site_aniso_U_13
_atom_site_aniso_U_12
Se1 0.0078(3) 0.0078(3) 0.0060(4) 0 0 0.00392(14)
Ga1 0.0077(3) 0.0064(4) 0.0093(4) 0.0008(2) 0.00038(11) 0.00320(18)
K1 0.0152(7) 0.0152(7) 0.0122(11) 0 0 0.0076(3)
O1 0.0156(11) 0.0073(14) 0.0105(14) -0.0023(11) -0.0012(6) 0.0036(7)
O2 0.0067(9) 0.0067(9) 0.0143(15) -0.0013(6) 0.0013(6) 0.0017(11)
O3 0.0243(17) 0.0243(17) 0.012(3) 0 0 0.0121(9)

loop_
_atom_type_symbol
_atom_type_description
_atom_type_scat_dispersion_real
_atom_type_scat_dispersion_imag
_atom_type_scat_source
O O 0.0106 0.006 'International Tables Vol C Tables 4.2.6.8 and 6.1.1.4'
K K 0.2009 0.2494 'International Tables Vol C Tables 4.2.6.8 and 6.1.1.4'
Ga Ga 0.2307 1.6083 'International Tables Vol C Tables 4.2.6.8 and 6.1.1.4'
Se Se -0.0929 2.2259 'International Tables Vol C Tables 4.2.6.8 and 6.1.1.4'
H H 0 0 'International Tables Vol C Tables 4.2.6.8 and 6.1.1.4'

loop_
_geom_angle_atom_site_label_1
_geom_angle_atom_site_label_2
_geom_angle_atom_site_label_3
_geom_angle
_geom_angle_site_symmetry_1
_geom_angle_site_symmetry_3
O3 Se1 O1 110.41(10) . 3_665
O3 Se1 O1 110.41(10) . .
O1 Se1 O1 108.52(10) 3_665 .
O3 Se1 O1 110.41(10) . 2_655
O1 Se1 O1 108.52(10) 3_665 2_655
O1 Se1 O1 108.52(10) . 2_655
O2 Ga1 O2 180 25_665 .
O2 Ga1 O2 90.62(16) 25_665 3_665
O2 Ga1 O2 89.38(16) . 3_665
O2 Ga1 O2 89.38(16) 25_665 27
O2 Ga1 O2 90.62(16) . 27
O2 Ga1 O2 179.9980(10) 3_665 27
O2 Ga1 O1 87.46(10) 25_665 .
O2 Ga1 O1 92.54(10) . .
O2 Ga1 O1 92.54(10) 3_665 .
O2 Ga1 O1 87.46(10) 27 .
O2 Ga1 O1 92.54(10) 25_665 25_665
O2 Ga1 O1 87.46(10) . 25_665
O2 Ga1 O1 87.46(10) 3_665 25_665
O2 Ga1 O1 92.54(10) 27 25_665
O1 Ga1 O1 180 . 25_665
O2 Ga1 K1 54.62(9) 25_665 .
O2 Ga1 K1 125.38(9) . .
O2 Ga1 K1 125.38(9) 3_665 .
O2 Ga1 K1 54.62(9) 27 .
O1 Ga1 K1 50.95(8) . .
O1 Ga1 K1 129.05(8) 25_665 .
O2 Ga1 K1 125.38(9) 25_665 7_445
O2 Ga1 K1 54.62(9) . 7_445
O2 Ga1 K1 54.62(9) 3_665 7_445
O2 Ga1 K1 125.38(9) 27 7_445
O1 Ga1 K1 129.05(8) . 7_445
O1 Ga1 K1 50.95(8) 25_665 7_445
K1 Ga1 K1 180 . 7_445
O1 K1 O1 180.00(12) 20_565 2_765
O1 K1 O1 71.89(6) 20_565 .
O1 K1 O1 108.11(6) 2_765 .
O1 K1 O1 108.11(6) 20_565 19_775
O1 K1 O1 71.89(6) 2_765 19_775
O1 K1 O1 180.00(11) . 19_775
O1 K1 O1 71.89(6) 20_565 3_675
O1 K1 O1 108.11(6) 2_765 3_675
O1 K1 O1 108.11(6) . 3_675
O1 K1 O1 71.89(6) 19_775 3_675
O1 K1 O1 108.11(6) 20_565 21_655
O1 K1 O1 71.89(6) 2_765 21_655
O1 K1 O1 71.89(6) . 21_655
O1 K1 O1 108.11(6) 19_775 21_655
O1 K1 O1 180.00(11) 3_675 21_655
O1 K1 O2 123.34(5) 20_565 25_665
O1 K1 O2 56.66(5) 2_765 25_665
O1 K1 O2 56.66(5) . 25_665
O1 K1 O2 123.34(5) 19_775 25_665
O1 K1 O2 101.42(7) 3_675 25_665
O1 K1 O2 78.58(7) 21_655 25_665
O1 K1 O2 56.66(5) 20_565 13_554
O1 K1 O2 123.34(5) 2_765 13_554
O1 K1 O2 123.34(5) . 13_554
O1 K1 O2 56.66(5) 19_775 13_554
O1 K1 O2 78.58(7) 3_675 13_554
O1 K1 O2 101.42(7) 21_655 13_554
O2 K1 O2 180 25_665 13_554
O1 K1 O2 123.34(5) 20_565 26_565
O1 K1 O2 56.66(5) 2_765 26_565
O1 K1 O2 101.42(7) . 26_565
O1 K1 O2 78.58(7) 19_775 26_565
O1 K1 O2 56.66(5) 3_675 26_565
O1 K1 O2 123.34(5) 21_655 26_565
O2 K1 O2 55.00(9) 25_665 26_565
O2 K1 O2 125.00(9) 13_554 26_565
O1 K1 O2 56.66(5) 20_565 14_654
O1 K1 O2 123.34(5) 2_765 14_654
O1 K1 O2 78.58(8) . 14_654
O1 K1 O2 101.42(7) 19_775 14_654
O1 K1 O2 123.34(5) 3_675 14_654
O1 K1 O2 56.66(5) 21_655 14_654
O2 K1 O2 125.00(9) 25_665 14_654
O2 K1 O2 55.00(9) 13_554 14_654
O2 K1 O2 180 26_565 14_654
O1 K1 O2 78.58(8) 20_565 27
O1 K1 O2 101.42(8) 2_765 27
O1 K1 O2 56.66(5) . 27
O1 K1 O2 123.34(5) 19_775 27
O1 K1 O2 56.66(5) 3_675 27
O1 K1 O2 123.34(5) 21_655 27
O2 K1 O2 55.00(9) 25_665 27
O2 K1 O2 125.00(9) 13_554 27
O2 K1 O2 55.00(9) 26_565 27
O2 K1 O2 125.00(9) 14_654 27
O1 K1 O2 101.42(7) 20_565 15_664
O1 K1 O2 78.58(8) 2_765 15_664
O1 K1 O2 123.34(5) . 15_664
O1 K1 O2 56.66(5) 19_775 15_664
O1 K1 O2 123.34(5) 3_675 15_664
O1 K1 O2 56.66(5) 21_655 15_664
O2 K1 O2 125.00(9) 25_665 15_664
O2 K1 O2 55.00(9) 13_554 15_664
O2 K1 O2 125.00(9) 26_565 15_664
O2 K1 O2 55.00(9) 14_654 15_664
O2 K1 O2 180 27 15_664
Se1 O1 Ga1 126.08(16) . .
Se1 O1 K1 138.80(14) . .
Ga1 O1 K1 95.12(10) . .
Ga1 O2 Ga1 137.78(15) . 2_655
Ga1 O2 K1 93.01(9) . 7_445
Ga1 O2 K1 93.01(9) 2_655 7_445

loop_
_geom_bond_atom_site_label_1
_geom_bond_atom_site_label_2
_geom_bond_distance
_geom_bond_site_symmetry_2
Se1 O3 1.619(6) .
Se1 O1 1.647(3) 3_665
Se1 O1 1.647(3) .
Se1 O1 1.647(3) 2_655
Ga1 O2 1.9422(10) 25_665
Ga1 O2 1.9422(10) .
Ga1 O2 1.9422(10) 3_665
Ga1 O2 1.9423(10) 27
Ga1 O1 2.030(3) .
Ga1 O1 2.030(3) 25_665
Ga1 K1 3.6228(5) .
Ga1 K1 3.6228(5) 7_445
K1 O1 2.825(3) 20_565
K1 O1 2.825(3) 2_765
K1 O1 2.825(3) .
K1 O1 2.825(3) 19_775
K1 O1 2.825(3) 3_675
K1 O1 2.825(3) 21_655
K1 O2 2.958(3) 25_665
K1 O2 2.958(3) 13_554
K1 O2 2.958(3) 26_565
K1 O2 2.958(3) 14_654
K1 O2 2.958(3) 27
K1 O2 2.958(3) 15_664
O2 Ga1 1.9422(10) 2_655
O2 K1 2.958(3) 7_445
